data_4338918
loop_
_publ_author_name
'Ortega-Villar, Norma'
'Ugalde-Sald\'ivar, V\'ictor M'
'Mu\~noz, M Carmen'
'Ortiz-Frade, Luis A'
'Alvarado-Rodr\'iguez, Jos\'e G'
'Real, Jos\'e A'
'Moreno-Esparza, Rafael'

_publ_section_title
;
 Synthesis and relative stability of a series of compounds of type
 [Fe(II)(bztpen)X]+, where bztpen=pentadentate ligand, N5, and
 X-=monodentate anion.
;
_journal_issue 18
_journal_name_full 'Inorganic chemistry'
_journal_page_first 7285
_journal_page_last 7293
_journal_paper_doi 10.1021/ic0620743
_journal_volume 46
_journal_year 2007
_chemical_compound_source 'synthesis as described'
_chemical_formula_moiety 'C27 H29 Br1 Fe1 N5, F6 P1'
_chemical_formula_sum 'C27 H29 Br F6 Fe N5 P'
_chemical_formula_weight 704.28
_chemical_name_systematic
;
(N-benzyl-N,N?,N?-tris(2-pyridylmethyl)ethylenediamine)
(bromo)iron(II) hexafluorophosphate 
;
_space_group_IT_number 61
_symmetry_cell_setting orthorhombic
_symmetry_Int_Tables_number 61
_symmetry_space_group_name_Hall '-P 2ac 2ab'
_symmetry_space_group_name_H-M 'P b c a'
_atom_sites_solution_hydrogens geom
_atom_sites_solution_primary direct
_atom_sites_solution_secondary difmap
_audit_creation_date 2006-02-20T19:57:43-00:00
_audit_creation_method 'WinGX routine CIF_UPDATE'
_cell_angle_alpha 90
_cell_angle_beta 90
_cell_angle_gamma 90
_cell_formula_units_Z 8
_cell_length_a 18.452(3)
_cell_length_b 16.9375(19)
_cell_length_c 18.471(2)
_cell_measurement_reflns_used 55
_cell_measurement_temperature 298(2)
_cell_measurement_theta_max 23.086
_cell_measurement_theta_min 3.957
_cell_measurement_wavelength 0.71073
_cell_volume 5772.8(13)
_computing_molecular_graphics 'Ortep-3 for Windows (Farrugia, 1997)'
_computing_publication_material 'WinGX publication routines (Farrugia, 1999)'
_computing_structure_refinement 'SHELXL-97 (Sheldrick, 1997)'
_computing_structure_solution 'SHELXS-86 (Sheldrick, 1986)'
_diffrn_ambient_temperature 298(2)
_diffrn_measured_fraction_theta_full 0.982
_diffrn_measured_fraction_theta_max 0.982
_diffrn_measurement_device_type 'Bruker P4'
_diffrn_measurement_method '2\q/\w scans'
_diffrn_radiation_monochromator graphite
_diffrn_radiation_probe x-ray
_diffrn_radiation_type MoK\a
_diffrn_radiation_wavelength 0.71073
_diffrn_reflns_av_R_equivalents 0.066
_diffrn_reflns_av_unetI/netI 0.1355
_diffrn_reflns_limit_h_max 22
_diffrn_reflns_limit_h_min -1
_diffrn_reflns_limit_k_max 20
_diffrn_reflns_limit_k_min -1
_diffrn_reflns_limit_l_max 1
_diffrn_reflns_limit_l_min -22
_diffrn_reflns_number 6712
_diffrn_reflns_theta_full 25.99
_diffrn_reflns_theta_max 25.99
_diffrn_reflns_theta_min 1.97
_diffrn_standards_decay_% 10.59
_diffrn_standards_interval_count 97
_diffrn_standards_number 3
_exptl_absorpt_coefficient_mu 2.028
_exptl_absorpt_correction_type none
_exptl_crystal_colour yellow
_exptl_crystal_density_diffrn 1.621
_exptl_crystal_density_method 'not measured'
_exptl_crystal_description prism
_exptl_crystal_F_000 2848
_exptl_crystal_size_max 0.5
_exptl_crystal_size_mid 0.5
_exptl_crystal_size_min 0.5
_refine_diff_density_max 0.655
_refine_diff_density_min -0.471
_refine_diff_density_rms 0.091
_refine_ls_extinction_method none
_refine_ls_goodness_of_fit_ref 0.9
_refine_ls_hydrogen_treatment constr
_refine_ls_matrix_type full
_refine_ls_number_parameters 370
_refine_ls_number_reflns 5562
_refine_ls_number_restraints 0
_refine_ls_restrained_S_all 0.9
_refine_ls_R_factor_all 0.1795
_refine_ls_R_factor_gt 0.0733
_refine_ls_shift/su_max 0
_refine_ls_shift/su_mean 0
_refine_ls_structure_factor_coef Fsqd
_refine_ls_weighting_details 'calc w=1/[\s^2^(Fo^2^)+(0.0654P)^2^+0.0000P] where P=(Fo^2^+2Fc^2^)/3'
_refine_ls_weighting_scheme calc
_refine_ls_wR_factor_gt 0.1306
_refine_ls_wR_factor_ref 0.1571
_reflns_number_gt 2593
_reflns_number_total 5562
_reflns_threshold_expression >2sigma(I)
_cod_data_source_file ic0620743-file002.cif
_cod_data_source_block febbr
_cod_original_cell_volume 5772.7(13)
_cod_database_code 4338918

loop_
_symmetry_equiv_pos_as_xyz
'x, y, z'
'-x+1/2, -y, z+1/2'
'-x, y+1/2, -z+1/2'
'x+1/2, -y+1/2, -z'
'-x, -y, -z'
'x-1/2, y, -z-1/2'
'x, -y-1/2, z-1/2'
'-x-1/2, y-1/2, z'

loop_
_atom_site_label
_atom_site_type_symbol
_atom_site_fract_x
_atom_site_fract_y
_atom_site_fract_z
_atom_site_U_iso_or_equiv
_atom_site_adp_type
_atom_site_occupancy
_atom_site_symmetry_multiplicity
_atom_site_calc_flag
_atom_site_refinement_flags
Fe1 Fe 0.28627(5) 0.63913(5) 0.26834(5) 0.0373(3) Uani 1 1 d .
Br1 Br 0.23305(4) 0.76311(4) 0.21799(4) 0.0554(3) Uani 1 1 d .
N1 N 0.1894(3) 0.5645(3) 0.2447(3) 0.0387(13) Uani 1 1 d .
N2 N 0.3160(3) 0.5191(3) 0.3104(3) 0.0432(14) Uani 1 1 d .
N3 N 0.2807(3) 0.6492(3) 0.3858(3) 0.0461(14) Uani 1 1 d .
N4 N 0.3552(3) 0.5914(3) 0.1748(3) 0.0412(14) Uani 1 1 d .
N5 N 0.3962(3) 0.6996(3) 0.2777(3) 0.0436(14) Uani 1 1 d .
C13 C 0.3576(4) 0.4752(4) 0.2557(4) 0.0479(19) Uani 1 1 d .
H13A H 0.3243 0.4446 0.2262 0.058 Uiso 1 1 calc R
H13B H 0.3898 0.4385 0.28 0.058 Uiso 1 1 calc R
C14 C 0.4012(3) 0.5283(4) 0.2077(4) 0.050(2) Uani 1 1 d .
H14A H 0.4397 0.5525 0.2358 0.06 Uiso 1 1 calc R
H14B H 0.4234 0.4973 0.1695 0.06 Uiso 1 1 calc R
C6 C 0.2480(4) 0.4772(4) 0.3289(4) 0.0464(18) Uani 1 1 d .
H6A H 0.2305 0.4954 0.3755 0.056 Uiso 1 1 calc R
H6B H 0.2573 0.421 0.3323 0.056 Uiso 1 1 calc R
C5 C 0.1916(3) 0.4924(4) 0.2721(4) 0.0366(15) Uani 1 1 d .
C4 C 0.1436(4) 0.4342(4) 0.2511(4) 0.052(2) Uani 1 1 d .
H4 H 0.147 0.3837 0.2706 0.062 Uiso 1 1 calc R
C3 C 0.0907(4) 0.4518(5) 0.2010(4) 0.058(2) Uani 1 1 d .
H3 H 0.0581 0.4135 0.1857 0.07 Uiso 1 1 calc R
C2 C 0.0874(4) 0.5271(5) 0.1743(4) 0.057(2) Uani 1 1 d .
H2 H 0.0512 0.5413 0.1417 0.068 Uiso 1 1 calc R
C1 C 0.1380(4) 0.5813(4) 0.1962(4) 0.0495(19) Uani 1 1 d .
H1 H 0.1365 0.6319 0.1765 0.059 Uiso 1 1 calc R
C7 C 0.3593(4) 0.5354(4) 0.3768(3) 0.0469(18) Uani 1 1 d .
H7A H 0.4074 0.5536 0.3633 0.056 Uiso 1 1 calc R
H7B H 0.3645 0.4874 0.4048 0.056 Uiso 1 1 calc R
C8 C 0.3223(3) 0.5972(4) 0.4214(4) 0.0420(17) Uani 1 1 d .
C9 C 0.3337(4) 0.6018(5) 0.4952(4) 0.060(2) Uani 1 1 d .
H9 H 0.3633 0.5657 0.519 0.072 Uiso 1 1 calc R
C10 C 0.2996(4) 0.6622(5) 0.5324(4) 0.069(2) Uani 1 1 d .
H10 H 0.3071 0.6676 0.5819 0.083 Uiso 1 1 calc R
C11 C 0.2559(4) 0.7130(5) 0.4982(5) 0.063(2) Uani 1 1 d .
H11 H 0.2314 0.7519 0.524 0.075 Uiso 1 1 calc R
C12 C 0.2476(4) 0.7071(4) 0.4239(4) 0.054(2) Uani 1 1 d .
H12 H 0.2187 0.7436 0.3997 0.065 Uiso 1 1 calc R
C21 C 0.3088(3) 0.5615(5) 0.1142(4) 0.056(2) Uani 1 1 d .
H21A H 0.2775 0.604 0.0981 0.067 Uiso 1 1 calc R
H21B H 0.278 0.5197 0.1328 0.067 Uiso 1 1 calc R
C22 C 0.3505(4) 0.5300(5) 0.0494(4) 0.0503(19) Uani 1 1 d .
C27 C 0.3744(4) 0.5786(5) -0.0051(4) 0.057(2) Uani 1 1 d .
H27 H 0.3655 0.6325 -0.0018 0.068 Uiso 1 1 calc R
C26 C 0.4115(4) 0.5496(6) -0.0654(5) 0.071(3) Uani 1 1 d .
H26 H 0.4278 0.5839 -0.1012 0.085 Uiso 1 1 calc R
C25 C 0.4234(4) 0.4708(6) -0.0710(5) 0.070(3) Uani 1 1 d .
H25 H 0.4474 0.4504 -0.1111 0.084 Uiso 1 1 calc R
C24 C 0.3998(4) 0.4214(5) -0.0170(5) 0.070(3) Uani 1 1 d .
H24 H 0.4083 0.3675 -0.0209 0.083 Uiso 1 1 calc R
C23 C 0.3635(4) 0.4500(5) 0.0432(4) 0.058(2) Uani 1 1 d .
H23 H 0.348 0.4155 0.0791 0.07 Uiso 1 1 calc R
C15 C 0.4002(4) 0.6587(4) 0.1521(4) 0.051(2) Uani 1 1 d .
H15A H 0.3705 0.6966 0.1262 0.062 Uiso 1 1 calc R
H15B H 0.4379 0.6404 0.1195 0.062 Uiso 1 1 calc R
C16 C 0.4342(4) 0.6980(4) 0.2161(4) 0.0489(19) Uani 1 1 d .
C17 C 0.5020(4) 0.7348(4) 0.2123(5) 0.062(2) Uani 1 1 d .
H17 H 0.5282 0.7334 0.1693 0.074 Uiso 1 1 calc R
C18 C 0.5295(4) 0.7719(5) 0.2703(6) 0.078(3) Uani 1 1 d .
H18 H 0.5744 0.7965 0.2677 0.094 Uiso 1 1 calc R
C19 C 0.4905(4) 0.7733(4) 0.3336(5) 0.065(2) Uani 1 1 d .
H19 H 0.5084 0.7992 0.3742 0.078 Uiso 1 1 calc R
C20 C 0.4239(4) 0.7354(4) 0.3360(4) 0.054(2) Uani 1 1 d .
H20 H 0.3978 0.735 0.3791 0.065 Uiso 1 1 calc R
F1 F 0.1110(3) 0.9023(4) 0.5043(3) 0.129(2) Uani 1 1 d .
F2 F 0.1004(3) 0.8142(5) 0.4200(3) 0.160(3) Uani 1 1 d .
F3 F -0.0071(4) 0.7800(5) 0.4648(4) 0.170(3) Uani 1 1 d .
F4 F 0.0017(3) 0.8668(3) 0.5491(3) 0.1062(19) Uani 1 1 d .
F5 F 0.0916(3) 0.7827(4) 0.5378(4) 0.145(3) Uani 1 1 d .
F6 F 0.0161(3) 0.9015(5) 0.4336(4) 0.165(3) Uani 1 1 d .
P1 P 0.05196(12) 0.84167(14) 0.48322(13) 0.0622(6) Uani 1 1 d .

loop_
_atom_site_aniso_label
_atom_site_aniso_U_11
_atom_site_aniso_U_22
_atom_site_aniso_U_33
_atom_site_aniso_U_23
_atom_site_aniso_U_13
_atom_site_aniso_U_12
Fe1 0.0313(5) 0.0365(5) 0.0442(6) 0.0027(5) 0.0010(5) 0.0035(4)
Br1 0.0468(4) 0.0406(4) 0.0788(6) 0.0116(4) -0.0042(4) 0.0046(3)
N1 0.027(3) 0.037(3) 0.052(4) 0.003(3) -0.004(3) -0.003(2)
N2 0.037(3) 0.040(3) 0.053(4) 0.001(3) 0.006(3) 0.005(3)
N3 0.038(3) 0.052(4) 0.048(3) 0.002(3) 0.007(3) -0.001(3)
N4 0.027(3) 0.053(4) 0.043(3) 0.005(3) 0.006(3) 0.004(3)
N5 0.041(3) 0.044(3) 0.046(4) -0.006(3) -0.006(3) -0.004(3)
C13 0.037(4) 0.044(4) 0.062(5) -0.002(4) 0.005(4) 0.003(3)
C14 0.035(4) 0.060(5) 0.056(5) 0.000(4) 0.004(4) 0.013(4)
C6 0.054(4) 0.042(4) 0.043(4) 0.011(4) 0.005(4) -0.002(4)
C5 0.032(3) 0.034(4) 0.044(4) 0.002(4) 0.006(4) -0.002(3)
C4 0.054(4) 0.044(4) 0.057(5) 0.005(4) 0.015(4) 0.001(4)
C3 0.048(5) 0.063(6) 0.064(6) -0.012(5) -0.004(4) -0.019(4)
C2 0.034(4) 0.079(6) 0.057(5) 0.008(5) -0.003(4) -0.006(4)
C1 0.038(4) 0.058(5) 0.052(5) 0.001(4) 0.002(4) 0.005(4)
C7 0.048(4) 0.048(4) 0.044(4) 0.007(4) -0.014(4) 0.009(4)
C8 0.034(4) 0.042(4) 0.050(5) 0.009(4) 0.001(4) -0.006(3)
C9 0.054(5) 0.077(6) 0.050(5) -0.003(5) -0.013(4) 0.001(5)
C10 0.065(6) 0.101(7) 0.042(5) -0.010(5) -0.014(5) -0.007(5)
C11 0.050(5) 0.078(6) 0.061(5) -0.023(5) 0.020(5) -0.015(5)
C12 0.039(4) 0.046(4) 0.078(6) -0.007(4) 0.008(4) -0.001(4)
C21 0.034(4) 0.078(6) 0.057(5) 0.002(5) -0.002(4) 0.000(4)
C22 0.033(4) 0.062(5) 0.056(5) -0.003(5) -0.009(4) -0.004(4)
C27 0.069(6) 0.055(5) 0.047(5) 0.003(4) -0.003(5) 0.002(4)
C26 0.074(6) 0.087(7) 0.053(6) 0.009(5) -0.003(5) -0.011(6)
C25 0.052(5) 0.093(8) 0.064(6) -0.017(6) 0.013(5) -0.007(5)
C24 0.071(6) 0.057(6) 0.081(7) -0.010(5) -0.011(5) 0.008(5)
C23 0.071(5) 0.052(5) 0.052(5) 0.000(4) -0.003(5) -0.011(4)
C15 0.049(4) 0.055(5) 0.051(5) 0.013(4) 0.016(4) 0.005(4)
C16 0.035(4) 0.047(4) 0.065(5) 0.005(4) -0.001(4) 0.003(3)
C17 0.041(4) 0.048(5) 0.096(7) 0.025(5) 0.011(5) -0.005(4)
C18 0.034(4) 0.060(6) 0.140(9) 0.041(6) -0.017(6) -0.012(4)
C19 0.061(5) 0.048(5) 0.086(6) 0.018(5) -0.039(5) -0.012(4)
C20 0.048(4) 0.048(4) 0.066(5) 0.006(4) 0.000(4) 0.000(4)
F1 0.138(5) 0.154(6) 0.096(4) 0.004(4) -0.004(4) -0.071(5)
F2 0.102(4) 0.263(9) 0.114(5) -0.080(6) 0.044(4) 0.008(5)
F3 0.137(6) 0.199(7) 0.172(7) -0.083(6) 0.042(5) -0.090(5)
F4 0.098(4) 0.134(5) 0.087(4) -0.008(4) 0.033(3) 0.017(4)
F5 0.115(5) 0.155(6) 0.167(6) 0.080(5) 0.022(4) 0.040(4)
F6 0.104(5) 0.210(8) 0.183(7) 0.116(6) -0.009(5) 0.018(5)
P1 0.0581(13) 0.0682(16) 0.0603(15) 0.0009(12) 0.0053(12) 0.0002(13)

loop_
_atom_type_symbol
_atom_type_description
_atom_type_scat_dispersion_real
_atom_type_scat_dispersion_imag
_atom_type_scat_source
C C 0.0033 0.0016 'International Tables Vol C Tables 4.2.6.8 and 6.1.1.4'
H H 0 0 'International Tables Vol C Tables 4.2.6.8 and 6.1.1.4'
N N 0.0061 0.0033 'International Tables Vol C Tables 4.2.6.8 and 6.1.1.4'
F F 0.0171 0.0103 'International Tables Vol C Tables 4.2.6.8 and 6.1.1.4'
P P 0.1023 0.0942 'International Tables Vol C Tables 4.2.6.8 and 6.1.1.4'
Fe Fe 0.3463 0.8444 'International Tables Vol C Tables 4.2.6.8 and 6.1.1.4'
Br Br -0.2901 2.4595 'International Tables Vol C Tables 4.2.6.8 and 6.1.1.4'

loop_
_geom_angle_atom_site_label_1
_geom_angle_atom_site_label_2
_geom_angle_atom_site_label_3
_geom_angle
N3 Fe1 N1 101.62(19)
N3 Fe1 N2 74.8(2)
N1 Fe1 N2 75.57(19)
N3 Fe1 N5 86.1(2)
N1 Fe1 N5 169.1(2)
N2 Fe1 N5 99.4(2)
N3 Fe1 N4 143.5(2)
N1 Fe1 N4 95.59(19)
N2 Fe1 N4 78.8(2)
N5 Fe1 N4 73.8(2)
N3 Fe1 Br1 106.63(16)
N1 Fe1 Br1 95.06(14)
N2 Fe1 Br1 170.58(14)
N5 Fe1 Br1 90.03(14)
N4 Fe1 Br1 103.53(14)
C5 N1 C1 118.4(6)
C5 N1 Fe1 115.0(4)
C1 N1 Fe1 125.4(4)
C13 N2 C6 110.9(5)
C13 N2 C7 112.3(5)
C6 N2 C7 110.7(5)
C13 N2 Fe1 110.4(4)
C6 N2 Fe1 107.8(4)
C7 N2 Fe1 104.4(4)
C8 N3 C12 118.6(6)
C8 N3 Fe1 114.2(5)
C12 N3 Fe1 126.6(5)
C15 N4 C14 110.4(5)
C15 N4 C21 111.9(5)
C14 N4 C21 112.8(5)
C15 N4 Fe1 104.7(4)
C14 N4 Fe1 105.1(4)
C21 N4 Fe1 111.4(4)
C16 N5 C20 119.5(6)
C16 N5 Fe1 113.2(4)
C20 N5 Fe1 127.3(5)
N2 C13 C14 112.5(6)
N2 C13 H13A 109.1
C14 C13 H13A 109.1
N2 C13 H13B 109.1
C14 C13 H13B 109.1
H13A C13 H13B 107.8
N4 C14 C13 111.4(5)
N4 C14 H14A 109.3
C13 C14 H14A 109.3
N4 C14 H14B 109.3
C13 C14 H14B 109.3
H14A C14 H14B 108
N2 C6 C5 110.1(5)
N2 C6 H6A 109.6
C5 C6 H6A 109.6
N2 C6 H6B 109.6
C5 C6 H6B 109.6
H6A C6 H6B 108.2
N1 C5 C4 122.2(6)
N1 C5 C6 116.6(6)
C4 C5 C6 121.3(6)
C3 C4 C5 119.2(7)
C3 C4 H4 120.4
C5 C4 H4 120.4
C2 C3 C4 118.4(7)
C2 C3 H3 120.8
C4 C3 H3 120.8
C3 C2 C1 119.1(7)
C3 C2 H2 120.4
C1 C2 H2 120.4
N1 C1 C2 122.6(7)
N1 C1 H1 118.7
C2 C1 H1 118.7
N2 C7 C8 109.7(5)
N2 C7 H7A 109.7
C8 C7 H7A 109.7
N2 C7 H7B 109.7
C8 C7 H7B 109.7
H7A C7 H7B 108.2
N3 C8 C9 122.3(7)
N3 C8 C7 116.7(6)
C9 C8 C7 120.9(7)
C8 C9 C10 117.5(8)
C8 C9 H9 121.3
C10 C9 H9 121.3
C11 C10 C9 121.1(8)
C11 C10 H10 119.5
C9 C10 H10 119.5
C10 C11 C12 119.2(8)
C10 C11 H11 120.4
C12 C11 H11 120.4
N3 C12 C11 121.2(7)
N3 C12 H12 119.4
C11 C12 H12 119.4
N4 C21 C22 114.6(5)
N4 C21 H21A 108.6
C22 C21 H21A 108.6
N4 C21 H21B 108.6
C22 C21 H21B 108.6
H21A C21 H21B 107.6
C27 C22 C23 118.1(7)
C27 C22 C21 122.0(7)
C23 C22 C21 119.8(7)
C22 C27 C26 122.1(8)
C22 C27 H27 118.9
C26 C27 H27 118.9
C25 C26 C27 119.1(8)
C25 C26 H26 120.5
C27 C26 H26 120.5
C26 C25 C24 119.5(8)
C26 C25 H25 120.2
C24 C25 H25 120.2
C25 C24 C23 121.5(8)
C25 C24 H24 119.2
C23 C24 H24 119.2
C22 C23 C24 119.6(8)
C22 C23 H23 120.2
C24 C23 H23 120.2
N4 C15 C16 110.9(6)
N4 C15 H15A 109.5
C16 C15 H15A 109.5
N4 C15 H15B 109.5
C16 C15 H15B 109.5
H15A C15 H15B 108
N5 C16 C17 120.3(7)
N5 C16 C15 117.5(6)
C17 C16 C15 122.2(7)
C18 C17 C16 120.4(8)
C18 C17 H17 119.8
C16 C17 H17 119.8
C17 C18 C19 119.3(7)
C17 C18 H18 120.3
C19 C18 H18 120.3
C18 C19 C20 118.9(8)
C18 C19 H19 120.5
C20 C19 H19 120.5
N5 C20 C19 121.6(8)
N5 C20 H20 119.2
C19 C20 H20 119.2
F6 P1 F2 89.8(4)
F6 P1 F3 90.6(4)
F2 P1 F3 92.1(4)
F6 P1 F1 90.8(4)
F2 P1 F1 89.0(4)
F3 P1 F1 178.1(4)
F6 P1 F4 91.7(4)
F2 P1 F4 178.0(4)
F3 P1 F4 86.5(3)
F1 P1 F4 92.3(3)
F6 P1 F5 176.8(5)
F2 P1 F5 91.4(4)
F3 P1 F5 92.3(4)
F1 P1 F5 86.2(4)
F4 P1 F5 87.2(3)

loop_
_geom_bond_atom_site_label_1
_geom_bond_atom_site_label_2
_geom_bond_distance
Fe1 N3 2.178(5)
Fe1 N1 2.233(5)
Fe1 N2 2.244(5)
Fe1 N5 2.278(5)
Fe1 N4 2.293(5)
Fe1 Br1 2.4979(11)
N1 C5 1.322(7)
N1 C1 1.335(8)
N2 C13 1.470(8)
N2 C6 1.482(7)
N2 C7 1.490(8)
N3 C8 1.341(8)
N3 C12 1.353(8)
N4 C15 1.471(8)
N4 C14 1.494(8)
N4 C21 1.497(8)
N5 C16 1.337(8)
N5 C20 1.337(9)
C13 C14 1.499(9)
C13 H13A 0.97
C13 H13B 0.97
C14 H14A 0.97
C14 H14B 0.97
C6 C5 1.500(8)
C6 H6A 0.97
C6 H6B 0.97
C5 C4 1.380(9)
C4 C3 1.378(9)
C4 H4 0.93
C3 C2 1.369(10)
C3 H3 0.93
C2 C1 1.372(9)
C2 H2 0.93
C1 H1 0.93
C7 C8 1.498(9)
C7 H7A 0.97
C7 H7B 0.97
C8 C9 1.382(9)
C9 C10 1.384(10)
C9 H9 0.93
C10 C11 1.337(10)
C10 H10 0.93
C11 C12 1.385(10)
C11 H11 0.93
C12 H12 0.93
C21 C22 1.520(9)
C21 H21A 0.97
C21 H21B 0.97
C22 C27 1.373(9)
C22 C23 1.381(10)
C27 C26 1.395(10)
C27 H27 0.93
C26 C25 1.357(11)
C26 H26 0.93
C25 C24 1.373(11)
C25 H25 0.93
C24 C23 1.384(10)
C24 H24 0.93
C23 H23 0.93
C15 C16 1.495(9)
C15 H15A 0.97
C15 H15B 0.97
C16 C17 1.399(9)
C17 C18 1.342(11)
C17 H17 0.93
C18 C19 1.373(11)
C18 H18 0.93
C19 C20 1.387(9)
C19 H19 0.93
C20 H20 0.93
F1 P1 1.547(6)
F2 P1 1.542(5)
F3 P1 1.547(6)
F4 P1 1.587(5)
F5 P1 1.596(6)
F6 P1 1.518(6)

loop_
_geom_torsion_atom_site_label_1
_geom_torsion_atom_site_label_2
_geom_torsion_atom_site_label_3
_geom_torsion_atom_site_label_4
_geom_torsion
N3 Fe1 N1 C5 -63.8(5)
N2 Fe1 N1 C5 7.0(4)
N5 Fe1 N1 C5 70.4(12)
N4 Fe1 N1 C5 83.9(5)
Br1 Fe1 N1 C5 -171.9(4)
N3 Fe1 N1 C1 128.9(5)
N2 Fe1 N1 C1 -160.4(6)
N5 Fe1 N1 C1 -96.9(11)
N4 Fe1 N1 C1 -83.4(5)
Br1 Fe1 N1 C1 20.7(5)
N3 Fe1 N2 C13 -158.2(4)
N1 Fe1 N2 C13 95.3(4)
N5 Fe1 N2 C13 -74.9(4)
N4 Fe1 N2 C13 -3.6(4)
N3 Fe1 N2 C6 80.5(4)z
N1 Fe1 N2 C6 -26.1(4)
N5 Fe1 N2 C6 163.7(4)
N4 Fe1 N2 C6 -124.9(4)
N3 Fe1 N2 C7 -37.3(4)
N1 Fe1 N2 C7 -143.9(4)
N5 Fe1 N2 C7 46.0(4)
N4 Fe1 N2 C7 117.3(4)
N1 Fe1 N3 C8 96.4(4)
N2 Fe1 N3 C8 25.0(4)
N5 Fe1 N3 C8 -75.8(4)
N4 Fe1 N3 C8 -20.1(6)
Br1 Fe1 N3 C8 -164.7(4)
N1 Fe1 N3 C12 -92.2(5)
N2 Fe1 N3 C12 -163.6(6)
N5 Fe1 N3 C12 95.6(5)
N4 Fe1 N3 C12 151.3(5)
Br1 Fe1 N3 C12 6.7(5)
N3 Fe1 N4 C15 -94.4(5)
N1 Fe1 N4 C15 147.3(4)
N2 Fe1 N4 C15 -138.6(4)
N5 Fe1 N4 C15 -35.3(4)
Br1 Fe1 N4 C15 50.7(4)
N3 Fe1 N4 C14 22.0(6)
N1 Fe1 N4 C14 -96.2(4)
N2 Fe1 N4 C14 -22.2(4)
N5 Fe1 N4 C14 81.1(4)
Br1 Fe1 N4 C14 167.2(4)
N3 Fe1 N4 C21 144.4(4)
N1 Fe1 N4 C21 26.2(5)
N2 Fe1 N4 C21 100.2(5)
N5 Fe1 N4 C21 -156.4(5)
Br1 Fe1 N4 C21 -70.4(4)
N3 Fe1 N5 C16 169.2(5)
N1 Fe1 N5 C16 33.9(13)
N2 Fe1 N5 C16 95.3(5)
N4 Fe1 N5 C16 20.0(5)
Br1 Fe1 N5 C16 -84.1(5)
N3 Fe1 N5 C20 -11.8(6)
N1 Fe1 N5 C20 -147.1(10)
N2 Fe1 N5 C20 -85.7(6)
N4 Fe1 N5 C20 -161.1(6)
Br1 Fe1 N5 C20 94.9(5)
C6 N2 C13 C14 149.4(5)
C7 N2 C13 C14 -86.1(7)
Fe1 N2 C13 C14 29.9(6)
C15 N4 C14 C13 158.1(6)
C21 N4 C14 C13 -75.8(7)
Fe1 N4 C14 C13 45.7(6)
N2 C13 C14 N4 -52.9(8)
C13 N2 C6 C5 -79.8(6)
C7 N2 C6 C5 154.8(5)
Fe1 N2 C6 C5 41.2(6)
C1 N1 C5 C4 1.2(9)
Fe1 N1 C5 C4 -167.1(5)
C1 N1 C5 C6 -177.2(6)
Fe1 N1 C5 C6 14.5(7)
N2 C6 C5 N1 -38.4(8)
N2 C6 C5 C4 143.1(6)
N1 C5 C4 C3 -1.2(10)
C6 C5 C4 C3 177.2(6)
C5 C4 C3 C2 -0.6(11)
C4 C3 C2 C1 2.3(11)
C5 N1 C1 C2 0.6(10)
Fe1 N1 C1 C2 167.5(5)
C3 C2 C1 N1 -2.3(11)
C13 N2 C7 C8 165.2(5)
C6 N2 C7 C8 -70.2(7)
Fe1 N2 C7 C8 45.6(6)
C12 N3 C8 C9 -1.6(10)
Fe1 N3 C8 C9 170.6(5)
C12 N3 C8 C7 -178.5(6)
Fe1 N3 C8 C7 -6.3(7)
N2 C7 C8 N3 -28.1(8)
N2 C7 C8 C9 154.9(6)
N3 C8 C9 C10 1.0(11)
C7 C8 C9 C10 177.7(7)
C8 C9 C10 C11 1.4(12)
C9 C10 C11 C12 -3.0(12)
C8 N3 C12 C11 -0.1(10)
Fe1 N3 C12 C11 -171.2(5)
C10 C11 C12 N3 2.4(11)
C15 N4 C21 C22 62.1(8)
C14 N4 C21 C22 -63.1(8)
Fe1 N4 C21 C22 179.0(5)
N4 C21 C22 C27 -85.6(8)
N4 C21 C22 C23 96.4(8)
C23 C22 C27 C26 -0.7(11)
C21 C22 C27 C26 -178.7(7)
C22 C27 C26 C25 1.2(12)
C27 C26 C25 C24 -1.0(13)
C26 C25 C24 C23 0.4(13)
C27 C22 C23 C24 0.1(11)
C21 C22 C23 C24 178.2(7)
C25 C24 C23 C22 0.0(12)
C14 N4 C15 C16 -65.3(7)
C21 N4 C15 C16 168.2(5)
Fe1 N4 C15 C16 47.4(6)
C20 N5 C16 C17 -1.0(10)
Fe1 N5 C16 C17 178.1(5)
C20 N5 C16 C15 -178.7(6)
Fe1 N5 C16 C15 0.4(8)
N4 C15 C16 N5 -33.9(8)
N4 C15 C16 C17 148.5(6)
N5 C16 C17 C18 -0.1(11)
C15 C16 C17 C18 177.5(7)
C16 C17 C18 C19 0.3(12)
C17 C18 C19 C20 0.6(12)
C16 N5 C20 C19 1.9(10)
Fe1 N5 C20 C19 -177.0(5)
C18 C19 C20 N5 -1.7(11)
